data_4068689
loop_
_publ_author_name
'Zhang, Wen-Xiong'
'Li, Dongzhen'
'Wang, Zitao'
'Xi, Zhenfeng'

_publ_section_title
;
 Alkyl Aluminum-Catalyzed Addition of Amines to Carbodiimides: A Highly
 Efficient Route to Substituted Guanidines
;
_journal_issue 3
_journal_name_full Organometallics
_journal_page_first 882
_journal_paper_doi 10.1021/om801035t
_journal_volume 28
_journal_year 2009
_chemical_formula_sum 'C19 H30 Al N5'
_chemical_formula_weight 355.46
_chemical_name_systematic
; 
 ? 
;
_space_group_IT_number 14
_symmetry_cell_setting monoclinic
_symmetry_space_group_name_Hall '-P 2ybc'
_symmetry_space_group_name_H-M 'P 1 21/c 1'
_atom_sites_solution_hydrogens geom
_atom_sites_solution_primary direct
_atom_sites_solution_secondary difmap
_audit_creation_method SHELXL-97
_cell_angle_alpha 90.00
_cell_angle_beta 112.376(2)
_cell_angle_gamma 90.00
_cell_formula_units_Z 8
_cell_length_a 15.5417(16)
_cell_length_b 16.0920(17)
_cell_length_c 19.0959(19)
_cell_measurement_reflns_used 22264
_cell_measurement_temperature 163(2)
_cell_measurement_theta_max 25.02
_cell_measurement_theta_min 1.71
_cell_volume 4416.2(8)
_computing_cell_refinement 'Bruker SMART'
_computing_data_collection 'Bruker SMART'
_computing_data_reduction 'Bruker SHELXTL'
_computing_molecular_graphics 'Bruker SHELXTL'
_computing_publication_material 'Bruker SHELXTL'
_computing_structure_refinement 'SHELXL-97 (Sheldrick, 1997)'
_computing_structure_solution 'SHELXS-97 (Sheldrick, 1990)'
_diffrn_ambient_temperature 163(2)
_diffrn_measured_fraction_theta_full 0.996
_diffrn_measured_fraction_theta_max 0.996
_diffrn_measurement_device_type 'CCD area detector'
_diffrn_measurement_method 'phi and omega scans'
_diffrn_radiation_monochromator graphite
_diffrn_radiation_source 'fine-focus sealed tube'
_diffrn_radiation_type MoK\a
_diffrn_radiation_wavelength 0.71073
_diffrn_reflns_av_R_equivalents 0.0642
_diffrn_reflns_av_sigmaI/netI 0.1169
_diffrn_reflns_limit_h_max 18
_diffrn_reflns_limit_h_min -12
_diffrn_reflns_limit_k_max 17
_diffrn_reflns_limit_k_min -19
_diffrn_reflns_limit_l_max 19
_diffrn_reflns_limit_l_min -22
_diffrn_reflns_number 22264
_diffrn_reflns_theta_full 25.02
_diffrn_reflns_theta_max 25.02
_diffrn_reflns_theta_min 1.71
_exptl_absorpt_coefficient_mu 0.102
_exptl_absorpt_correction_T_max 0.9899
_exptl_absorpt_correction_T_min 0.9507
_exptl_absorpt_correction_type multi-scan
_exptl_absorpt_process_details SADABS
_exptl_crystal_colour cololess
_exptl_crystal_density_diffrn 1.069
_exptl_crystal_density_method 'not measured'
_exptl_crystal_F_000 1536
_exptl_crystal_size_max 0.50
_exptl_crystal_size_mid 0.20
_exptl_crystal_size_min 0.10
_refine_diff_density_max 0.387
_refine_diff_density_min -0.350
_refine_diff_density_rms 0.042
_refine_ls_extinction_method none
_refine_ls_goodness_of_fit_ref 0.997
_refine_ls_hydrogen_treatment none
_refine_ls_matrix_type full
_refine_ls_number_parameters 489
_refine_ls_number_reflns 7778
_refine_ls_number_restraints 0
_refine_ls_restrained_S_all 0.997
_refine_ls_R_factor_all 0.1239
_refine_ls_R_factor_gt 0.0534
_refine_ls_shift/su_max 0.000
_refine_ls_shift/su_mean 0.000
_refine_ls_structure_factor_coef Fsqd
_refine_ls_weighting_details 'calc w=1/[\s^2^(Fo^2^)+(0.0150P)^2^+0.0000P] where P=(Fo^2^+2Fc^2^)/3'
_refine_ls_weighting_scheme calc
_refine_ls_wR_factor_gt 0.0775
_refine_ls_wR_factor_ref 0.0853
_reflns_number_gt 3791
_reflns_number_total 7778
_reflns_threshold_expression >2sigma(I)
_cod_data_source_file om801035t_si_002.cif
_cod_data_source_block 24
_cod_original_sg_symbol_H-M P2(1)/c
_cod_database_code 4068689

loop_
_symmetry_equiv_pos_as_xyz
'x, y, z'
'-x, y+1/2, -z+1/2'
'-x, -y, -z'
'x, -y-1/2, z-1/2'

loop_
_atom_site_label
_atom_site_type_symbol
_atom_site_fract_x
_atom_site_fract_y
_atom_site_fract_z
_atom_site_U_iso_or_equiv
_atom_site_adp_type
_atom_site_occupancy
_atom_site_symmetry_multiplicity
_atom_site_calc_flag
_atom_site_refinement_flags
Al1 Al 0.15370(6) 0.91663(6) 0.41513(5) 0.0410(3) Uani 1 1 d .
Al2 Al 0.63805(6) 0.78952(7) 0.94371(5) 0.0496(3) Uani 1 1 d .
C1 C 0.15457(19) 0.88521(19) 0.31715(14) 0.0559(9) Uani 1 1 d .
H1A H 0.2086 0.9103 0.3107 0.084 Uiso 1 1 calc R
H1B H 0.0974 0.9049 0.2770 0.084 Uiso 1 1 calc R
H1C H 0.1582 0.8246 0.3143 0.084 Uiso 1 1 calc R
C2 C 0.1167(2) 1.02893(18) 0.42906(16) 0.0593(10) Uani 1 1 d .
H2A H 0.0864 1.0282 0.4657 0.089 Uiso 1 1 calc R
H2B H 0.0732 1.0505 0.3805 0.089 Uiso 1 1 calc R
H2C H 0.1718 1.0647 0.4481 0.089 Uiso 1 1 calc R
C3 C 0.3485(2) 0.8826(2) 0.55711(18) 0.0498(9) Uani 1 1 d .
C4 C 0.4027(2) 0.9185(3) 0.51292(19) 0.0998(14) Uani 1 1 d .
H4A H 0.3798 0.9745 0.4954 0.150 Uiso 1 1 calc R
H4B H 0.3946 0.8830 0.4692 0.150 Uiso 1 1 calc R
H4C H 0.4689 0.9212 0.5456 0.150 Uiso 1 1 calc R
C5 C 0.3520(2) 0.9379(3) 0.61817(19) 0.0952(15) Uani 1 1 d .
H5A H 0.3335 0.9940 0.5980 0.143 Uiso 1 1 calc R
H5B H 0.4155 0.9393 0.6565 0.143 Uiso 1 1 calc R
H5C H 0.3093 0.9178 0.6412 0.143 Uiso 1 1 calc R
C6 C 0.19392(18) 0.81677(18) 0.51446(15) 0.0331(7) Uani 1 1 d .
C7 C 0.14163(19) 0.7289(2) 0.59727(16) 0.0371(8) Uani 1 1 d .
C8 C 0.12850(18) 0.78779(19) 0.65434(15) 0.0526(9) Uani 1 1 d .
H8A H 0.1878 0.7947 0.6974 0.079 Uiso 1 1 calc R
H8B H 0.0820 0.7649 0.6722 0.079 Uiso 1 1 calc R
H8C H 0.1072 0.8418 0.6304 0.079 Uiso 1 1 calc R
C9 C 0.16900(19) 0.64188(19) 0.62813(15) 0.0531(9) Uani 1 1 d .
H9A H 0.1741 0.6062 0.5883 0.080 Uiso 1 1 calc R
H9B H 0.1216 0.6195 0.6451 0.080 Uiso 1 1 calc R
H9C H 0.2291 0.6437 0.6710 0.080 Uiso 1 1 calc R
C10 C 0.06154(18) 0.75456(19) 0.41849(14) 0.0314(7) Uani 1 1 d .
C11 C 0.08532(17) 0.67275(19) 0.41850(14) 0.0352(8) Uani 1 1 d .
H11 H 0.1407 0.6469 0.4519 0.042 Uiso 1 1 calc R
C12 C 0.01198(19) 0.6344(2) 0.35965(15) 0.0384(8) Uani 1 1 d .
C13 C 0.00370(19) 0.54605(19) 0.33463(15) 0.0574(10) Uani 1 1 d .
H13A H -0.0587 0.5362 0.2963 0.086 Uiso 1 1 calc R
H13B H 0.0140 0.5096 0.3782 0.086 Uiso 1 1 calc R
H13C H 0.0503 0.5342 0.3130 0.086 Uiso 1 1 calc R
C14 C -0.07950(18) 0.8355(2) 0.33530(16) 0.0378(8) Uani 1 1 d .
C15 C -0.12408(19) 0.8485(2) 0.25812(16) 0.0497(9) Uani 1 1 d .
H15 H -0.1173 0.8096 0.2232 0.060 Uiso 1 1 calc R
C16 C -0.1790(2) 0.9190(2) 0.23219(18) 0.0662(11) Uani 1 1 d .
H16 H -0.2102 0.9280 0.1793 0.079 Uiso 1 1 calc R
C17 C -0.1882(2) 0.9752(2) 0.2823(2) 0.0703(11) Uani 1 1 d .
H17 H -0.2250 1.0237 0.2644 0.084 Uiso 1 1 calc R
C18 C -0.1442(2) 0.9616(2) 0.35901(18) 0.0677(11) Uani 1 1 d .
H18 H -0.1513 1.0006 0.3937 0.081 Uiso 1 1 calc R
C19 C -0.09014(19) 0.8926(2) 0.38580(16) 0.0507(9) Uani 1 1 d .
H19 H -0.0601 0.8838 0.4388 0.061 Uiso 1 1 calc R
C20 C 0.6051(2) 0.6757(2) 0.95790(18) 0.1068(16) Uani 1 1 d .
H20A H 0.5569 0.6555 0.9109 0.160 Uiso 1 1 calc R
H20B H 0.5815 0.6740 0.9987 0.160 Uiso 1 1 calc R
H20C H 0.6603 0.6402 0.9712 0.160 Uiso 1 1 calc R
C21 C 0.6208(2) 0.8786(3) 1.00573(16) 0.0994(16) Uani 1 1 d .
H21A H 0.6647 0.8715 1.0582 0.149 Uiso 1 1 calc R
H21B H 0.5570 0.8770 1.0040 0.149 Uiso 1 1 calc R
H21C H 0.6321 0.9322 0.9864 0.149 Uiso 1 1 calc R
C22 C 0.84673(18) 0.8269(2) 0.96331(16) 0.0417(9) Uani 1 1 d .
C23 C 0.87726(17) 0.7918(2) 1.04296(14) 0.0610(11) Uani 1 1 d .
H23A H 0.8372 0.8138 1.0676 0.091 Uiso 1 1 calc R
H23B H 0.9419 0.8078 1.0721 0.091 Uiso 1 1 calc R
H23C H 0.8724 0.7311 1.0404 0.091 Uiso 1 1 calc R
C24 C 0.86001(19) 0.9201(2) 0.96412(17) 0.0694(11) Uani 1 1 d .
H24A H 0.8382 0.9408 0.9120 0.104 Uiso 1 1 calc R
H24B H 0.9261 0.9334 0.9902 0.104 Uiso 1 1 calc R
H24C H 0.8243 0.9466 0.9907 0.104 Uiso 1 1 calc R
C25 C 0.70052(18) 0.81504(18) 0.84978(16) 0.0338(7) Uani 1 1 d .
C26 C 0.6833(2) 0.8762(2) 0.72546(17) 0.0491(10) Uani 1 1 d .
C27 C 0.6737(2) 0.9671(2) 0.74240(18) 0.0912(13) Uani 1 1 d .
H27A H 0.6446 0.9714 0.7796 0.137 Uiso 1 1 calc R
H27B H 0.6349 0.9956 0.6957 0.137 Uiso 1 1 calc R
H27C H 0.7354 0.9929 0.7628 0.137 Uiso 1 1 calc R
C28 C 0.7325(2) 0.8655(2) 0.67228(16) 0.0961(15) Uani 1 1 d .
H28A H 0.7974 0.8832 0.6973 0.144 Uiso 1 1 calc R
H28B H 0.7018 0.8993 0.6269 0.144 Uiso 1 1 calc R
H28C H 0.7306 0.8068 0.6578 0.144 Uiso 1 1 calc R
C29 C 0.54455(17) 0.76859(18) 0.77455(15) 0.0325(7) Uani 1 1 d .
C30 C 0.55119(18) 0.71342(18) 0.72211(14) 0.0406(8) Uani 1 1 d .
H30 H 0.6065 0.6957 0.7164 0.049 Uiso 1 1 calc R
C31 C 0.45991(19) 0.68845(19) 0.67860(15) 0.0391(8) Uani 1 1 d .
C32 C 0.42733(18) 0.6285(2) 0.61361(15) 0.0608(10) Uani 1 1 d .
H32A H 0.3596 0.6222 0.5958 0.091 Uiso 1 1 calc R
H32B H 0.4571 0.5744 0.6303 0.091 Uiso 1 1 calc R
H32C H 0.4440 0.6496 0.5723 0.091 Uiso 1 1 calc R
C33 C 0.41036(17) 0.8157(2) 0.80651(14) 0.0328(7) Uani 1 1 d .
C34 C 0.35212(18) 0.7710(2) 0.83245(15) 0.0481(9) Uani 1 1 d .
H34 H 0.3400 0.7139 0.8199 0.058 Uiso 1 1 calc R
C35 C 0.3118(2) 0.8105(2) 0.87703(16) 0.0578(10) Uani 1 1 d .
H35 H 0.2714 0.7802 0.8946 0.069 Uiso 1 1 calc R
C36 C 0.3296(2) 0.8930(2) 0.89601(16) 0.0535(10) Uani 1 1 d .
H36 H 0.3020 0.9194 0.9268 0.064 Uiso 1 1 calc R
C37 C 0.38737(19) 0.9368(2) 0.87035(16) 0.0491(9) Uani 1 1 d .
H37 H 0.4000 0.9937 0.8834 0.059 Uiso 1 1 calc R
C38 C 0.42742(17) 0.8982(2) 0.82537(15) 0.0410(8) Uani 1 1 d .
H38 H 0.4670 0.9289 0.8074 0.049 Uiso 1 1 calc R
N1 N 0.25140(15) 0.87026(15) 0.50292(12) 0.0408(7) Uani 1 1 d .
N2 N 0.21298(16) 0.76124(15) 0.57074(13) 0.0363(7) Uani 1 1 d .
N3 N 0.10651(13) 0.82510(14) 0.45726(11) 0.0325(6) Uani 1 1 d .
N4 N -0.02503(14) 0.76304(15) 0.36157(11) 0.0326(6) Uani 1 1 d .
N5 N -0.05522(15) 0.68837(16) 0.32426(11) 0.0397(6) Uani 1 1 d .
N6 N 0.74799(13) 0.80402(14) 0.92346(11) 0.0342(6) Uani 1 1 d .
N7 N 0.73414(17) 0.82997(17) 0.79611(13) 0.0427(8) Uani 1 1 d .
N8 N 0.60706(13) 0.81022(14) 0.83678(11) 0.0344(6) Uani 1 1 d .
N9 N 0.45145(14) 0.77505(14) 0.76082(12) 0.0336(6) Uani 1 1 d .
N10 N 0.39908(14) 0.72392(15) 0.70247(12) 0.0388(6) Uani 1 1 d .
H6 H 0.2647(15) 0.7627(15) 0.6047(12) 0.031(8) Uiso 1 1 d .
H10 H 0.7923(15) 0.8307(15) 0.8091(13) 0.034(9) Uiso 1 1 d .
H3 H 0.3967(15) 0.8300(15) 0.5651(12) 0.037(8) Uiso 1 1 d .
H26 H 0.6192(18) 0.8576(17) 0.7034(14) 0.065(10) Uiso 1 1 d .
H7 H 0.0813(14) 0.7274(13) 0.5512(11) 0.025(6) Uiso 1 1 d .
H22 H 0.8829(14) 0.8016(14) 0.9360(11) 0.029(7) Uiso 1 1 d .

loop_
_atom_site_aniso_label
_atom_site_aniso_U_11
_atom_site_aniso_U_22
_atom_site_aniso_U_33
_atom_site_aniso_U_23
_atom_site_aniso_U_13
_atom_site_aniso_U_12
Al1 0.0447(6) 0.0394(7) 0.0374(5) 0.0081(5) 0.0140(5) 0.0028(5)
Al2 0.0282(5) 0.0828(9) 0.0340(5) -0.0012(5) 0.0075(4) -0.0062(5)
C1 0.065(2) 0.053(3) 0.053(2) 0.0118(18) 0.0268(18) 0.0138(18)
C2 0.077(2) 0.040(2) 0.061(2) -0.0005(18) 0.0270(19) 0.0003(19)
C3 0.036(2) 0.055(3) 0.054(2) 0.005(2) 0.0109(19) -0.0141(18)
C4 0.058(2) 0.134(4) 0.113(3) -0.024(3) 0.040(3) -0.032(3)
C5 0.046(2) 0.144(5) 0.087(3) -0.040(3) 0.015(2) -0.014(2)
C6 0.0307(17) 0.037(2) 0.0289(17) 0.0041(16) 0.0086(15) 0.0013(16)
C7 0.0276(18) 0.046(2) 0.0286(18) 0.0057(16) 0.0001(15) -0.0090(16)
C8 0.047(2) 0.062(3) 0.0452(19) 0.0016(18) 0.0130(17) -0.0021(18)
C9 0.059(2) 0.053(3) 0.046(2) 0.0096(18) 0.0180(17) -0.0142(18)
C10 0.0230(16) 0.044(2) 0.0269(16) 0.0029(16) 0.0093(14) 0.0000(15)
C11 0.0233(16) 0.044(2) 0.0307(17) 0.0035(15) 0.0022(14) 0.0070(15)
C12 0.0347(19) 0.047(2) 0.0333(18) -0.0060(17) 0.0128(16) 0.0028(17)
C13 0.053(2) 0.053(3) 0.055(2) -0.0134(18) 0.0073(18) 0.0021(18)
C14 0.0243(17) 0.049(2) 0.0316(18) 0.0042(17) 0.0011(15) 0.0031(15)
C15 0.044(2) 0.060(3) 0.0350(19) 0.0023(17) 0.0042(17) 0.0102(18)
C16 0.063(2) 0.077(3) 0.037(2) 0.012(2) -0.0049(18) 0.014(2)
C17 0.061(2) 0.071(3) 0.059(3) 0.011(2) -0.001(2) 0.032(2)
C18 0.060(2) 0.078(3) 0.051(2) 0.000(2) 0.0060(19) 0.034(2)
C19 0.0403(19) 0.068(3) 0.0336(18) -0.0006(18) 0.0029(16) 0.0179(18)
C20 0.072(3) 0.137(4) 0.086(3) 0.049(3) 0.002(2) -0.033(3)
C21 0.048(2) 0.186(5) 0.051(2) -0.046(3) 0.0041(19) 0.029(3)
C22 0.0188(17) 0.069(3) 0.0342(19) -0.0027(18) 0.0062(15) 0.0040(17)
C23 0.0282(18) 0.108(3) 0.0362(19) 0.008(2) -0.0001(15) 0.0051(19)
C24 0.051(2) 0.080(3) 0.062(2) -0.013(2) 0.0046(18) -0.021(2)
C25 0.0230(17) 0.043(2) 0.0343(18) -0.0051(16) 0.0100(15) 0.0001(14)
C26 0.028(2) 0.076(3) 0.033(2) 0.0106(19) 0.0002(17) -0.0048(19)
C27 0.108(3) 0.072(4) 0.078(3) 0.027(3) 0.017(3) 0.000(3)
C28 0.073(3) 0.178(5) 0.038(2) 0.026(2) 0.023(2) 0.019(3)
C29 0.0202(16) 0.046(2) 0.0289(17) 0.0037(16) 0.0065(14) -0.0018(14)
C30 0.0241(17) 0.054(2) 0.0381(18) -0.0048(17) 0.0058(15) 0.0077(15)
C31 0.0330(18) 0.044(2) 0.0336(18) -0.0054(16) 0.0049(16) 0.0030(16)
C32 0.045(2) 0.071(3) 0.059(2) -0.025(2) 0.0111(18) 0.0021(18)
C33 0.0141(15) 0.054(2) 0.0253(16) -0.0032(16) 0.0019(13) 0.0024(15)
C34 0.0394(19) 0.059(3) 0.043(2) -0.0080(18) 0.0124(17) -0.0098(18)
C35 0.044(2) 0.090(3) 0.049(2) -0.009(2) 0.0275(18) -0.011(2)
C36 0.037(2) 0.080(3) 0.040(2) -0.014(2) 0.0117(17) 0.007(2)
C37 0.0343(19) 0.057(3) 0.049(2) -0.0100(18) 0.0089(17) 0.0051(17)
C38 0.0249(17) 0.049(3) 0.0461(19) -0.0043(18) 0.0098(15) -0.0009(16)
N1 0.0307(14) 0.0472(19) 0.0398(15) 0.0102(13) 0.0081(13) -0.0089(13)
N2 0.0197(14) 0.0476(19) 0.0305(15) 0.0096(13) -0.0027(13) -0.0058(13)
N3 0.0238(13) 0.0398(17) 0.0265(13) 0.0058(12) 0.0013(11) 0.0002(12)
N4 0.0258(13) 0.0409(18) 0.0259(13) -0.0005(13) 0.0040(11) 0.0035(12)
N5 0.0334(14) 0.0470(19) 0.0327(14) -0.0065(14) 0.0058(12) 0.0011(14)
N6 0.0180(12) 0.0518(18) 0.0251(13) -0.0004(12) -0.0004(11) 0.0010(11)
N7 0.0154(15) 0.075(2) 0.0325(16) 0.0022(14) 0.0037(14) 0.0010(14)
N8 0.0155(12) 0.0545(18) 0.0279(13) -0.0019(12) 0.0022(11) -0.0041(12)
N9 0.0206(13) 0.0457(18) 0.0286(13) -0.0066(12) 0.0027(12) -0.0010(12)
N10 0.0242(13) 0.0500(19) 0.0332(14) -0.0084(13) 0.0008(12) -0.0011(13)

loop_
_atom_type_symbol
_atom_type_description
_atom_type_scat_dispersion_real
_atom_type_scat_dispersion_imag
_atom_type_scat_source
C C 0.0033 0.0016 'International Tables Vol C Tables 4.2.6.8 and 6.1.1.4'
H H 0.0000 0.0000 'International Tables Vol C Tables 4.2.6.8 and 6.1.1.4'
N N 0.0061 0.0033 'International Tables Vol C Tables 4.2.6.8 and 6.1.1.4'
Al Al 0.0645 0.0514 'International Tables Vol C Tables 4.2.6.8 and 6.1.1.4'

loop_
_geom_angle_atom_site_label_1
_geom_angle_atom_site_label_2
_geom_angle_atom_site_label_3
_geom_angle
N1 Al1 C1 116.34(11)
N1 Al1 C2 114.56(12)
C1 Al1 C2 118.97(13)
N1 Al1 N3 69.22(9)
C1 Al1 N3 110.01(12)
C2 Al1 N3 117.90(12)
N6 Al2 N8 69.37(9)
N6 Al2 C21 112.10(14)
N8 Al2 C21 118.61(14)
N6 Al2 C20 116.55(14)
N8 Al2 C20 109.55(13)
C21 Al2 C20 120.30(17)
Al1 C1 H1A 109.5
Al1 C1 H1B 109.5
H1A C1 H1B 109.5
Al1 C1 H1C 109.5
H1A C1 H1C 109.5
H1B C1 H1C 109.5
Al1 C2 H2A 109.5
Al1 C2 H2B 109.5
H2A C2 H2B 109.5
Al1 C2 H2C 109.5
H2A C2 H2C 109.5
H2B C2 H2C 109.5
C5 C3 N1 111.1(3)
C5 C3 C4 110.7(3)
N1 C3 C4 107.2(2)
C5 C3 H3 123.0(12)
N1 C3 H3 116.9(12)
C4 C3 H3 83.0(12)
C3 C4 H4A 109.5
C3 C4 H4B 109.5
H4A C4 H4B 109.5
C3 C4 H4C 109.5
H4A C4 H4C 109.5
H4B C4 H4C 109.5
C3 C5 H5A 109.5
C3 C5 H5B 109.5
H5A C5 H5B 109.5
C3 C5 H5C 109.5
H5A C5 H5C 109.5
H5B C5 H5C 109.5
N1 C6 N2 127.7(3)
N1 C6 N3 109.1(2)
N2 C6 N3 123.1(3)
N2 C7 C9 108.8(2)
N2 C7 C8 110.5(3)
C9 C7 C8 113.1(2)
N2 C7 H7 106.2(11)
C9 C7 H7 110.3(13)
C8 C7 H7 107.8(12)
C7 C8 H8A 109.5
C7 C8 H8B 109.5
H8A C8 H8B 109.5
C7 C8 H8C 109.5
H8A C8 H8C 109.5
H8B C8 H8C 109.5
C7 C9 H9A 109.5
C7 C9 H9B 109.5
H9A C9 H9B 109.5
C7 C9 H9C 109.5
H9A C9 H9C 109.5
H9B C9 H9C 109.5
C11 C10 N4 106.2(2)
C11 C10 N3 134.9(3)
N4 C10 N3 118.8(3)
C10 C11 C12 106.6(2)
C10 C11 H11 126.7
C12 C11 H11 126.7
N5 C12 C11 111.2(3)
N5 C12 C13 120.4(3)
C11 C12 C13 128.4(3)
C12 C13 H13A 109.5
C12 C13 H13B 109.5
H13A C13 H13B 109.5
C12 C13 H13C 109.5
H13A C13 H13C 109.5
H13B C13 H13C 109.5
C15 C14 C19 119.8(3)
C15 C14 N4 119.4(3)
C19 C14 N4 120.8(3)
C14 C15 C16 119.4(3)
C14 C15 H15 120.3
C16 C15 H15 120.3
C17 C16 C15 120.3(3)
C17 C16 H16 119.8
C15 C16 H16 119.8
C16 C17 C18 119.8(3)
C16 C17 H17 120.1
C18 C17 H17 120.1
C19 C18 C17 120.9(3)
C19 C18 H18 119.6
C17 C18 H18 119.6
C18 C19 C14 119.7(3)
C18 C19 H19 120.1
C14 C19 H19 120.1
Al2 C20 H20A 109.5
Al2 C20 H20B 109.5
H20A C20 H20B 109.5
Al2 C20 H20C 109.5
H20A C20 H20C 109.5
H20B C20 H20C 109.5
Al2 C21 H21A 109.5
Al2 C21 H21B 109.5
H21A C21 H21B 109.5
Al2 C21 H21C 109.5
H21A C21 H21C 109.5
H21B C21 H21C 109.5
N6 C22 C24 111.3(2)
N6 C22 C23 106.9(2)
C24 C22 C23 111.7(3)
N6 C22 H22 108.3(13)
C24 C22 H22 108.1(14)
C23 C22 H22 110.5(13)
C22 C23 H23A 109.5
C22 C23 H23B 109.5
H23A C23 H23B 109.5
C22 C23 H23C 109.5
H23A C23 H23C 109.5
H23B C23 H23C 109.5
C22 C24 H24A 109.5
C22 C24 H24B 109.5
H24A C24 H24B 109.5
C22 C24 H24C 109.5
H24A C24 H24C 109.5
H24B C24 H24C 109.5
N6 C25 N7 127.9(2)
N6 C25 N8 107.8(2)
N7 C25 N8 124.3(2)
N7 C26 C28 109.1(3)
N7 C26 C27 110.6(3)
C28 C26 C27 111.9(3)
N7 C26 H26 110.1(16)
C28 C26 H26 112.1(16)
C27 C26 H26 102.8(17)
C26 C27 H27A 109.5
C26 C27 H27B 109.5
H27A C27 H27B 109.5
C26 C27 H27C 109.5
H27A C27 H27C 109.5
H27B C27 H27C 109.5
C26 C28 H28A 109.5
C26 C28 H28B 109.5
H28A C28 H28B 109.5
C26 C28 H28C 109.5
H28A C28 H28C 109.5
H28B C28 H28C 109.5
C30 C29 N9 106.0(2)
C30 C29 N8 135.7(2)
N9 C29 N8 118.1(2)
C29 C30 C31 106.1(2)
C29 C30 H30 126.9
C31 C30 H30 126.9
N10 C31 C30 111.5(2)
N10 C31 C32 120.1(2)
C30 C31 C32 128.4(3)
C31 C32 H32A 109.5
C31 C32 H32B 109.5
H32A C32 H32B 109.5
C31 C32 H32C 109.5
H32A C32 H32C 109.5
H32B C32 H32C 109.5
C38 C33 C34 119.7(3)
C38 C33 N9 121.2(3)
C34 C33 N9 119.1(3)
C33 C34 C35 119.3(3)
C33 C34 H34 120.3
C35 C34 H34 120.3
C36 C35 C34 120.7(3)
C36 C35 H35 119.7
C34 C35 H35 119.7
C37 C36 C35 119.7(3)
C37 C36 H36 120.1
C35 C36 H36 120.1
C36 C37 C38 120.1(3)
C36 C37 H37 120.0
C38 C37 H37 120.0
C33 C38 C37 120.6(3)
C33 C38 H38 119.7
C37 C38 H38 119.7
C6 N1 C3 123.0(2)
C6 N1 Al1 92.21(17)
C3 N1 Al1 144.0(2)
C6 N2 C7 122.9(2)
C6 N2 H6 117.8(17)
C7 N2 H6 112.2(16)
C6 N3 C10 118.9(2)
C6 N3 Al1 89.34(16)
C10 N3 Al1 126.08(17)
C10 N4 N5 111.0(2)
C10 N4 C14 129.3(3)
N5 N4 C14 119.5(2)
C12 N5 N4 105.0(2)
C25 N6 C22 124.2(2)
C25 N6 Al2 92.98(16)
C22 N6 Al2 139.69(18)
C25 N7 C26 124.1(2)
C25 N7 H10 117.7(16)
C26 N7 H10 113.8(17)
C25 N8 C29 121.8(2)
C25 N8 Al2 89.87(16)
C29 N8 Al2 129.12(18)
C29 N9 N10 111.4(2)
C29 N9 C33 127.2(2)
N10 N9 C33 120.5(2)
C31 N10 N9 104.9(2)

loop_
_geom_bond_atom_site_label_1
_geom_bond_atom_site_label_2
_geom_bond_distance
Al1 N1 1.933(2)
Al1 C1 1.943(3)
Al1 C2 1.945(3)
Al1 N3 1.950(2)
Al2 N6 1.904(2)
Al2 N8 1.940(2)
Al2 C21 1.941(3)
Al2 C20 1.949(4)
C1 H1A 0.9800
C1 H1B 0.9800
C1 H1C 0.9800
C2 H2A 0.9800
C2 H2B 0.9800
C2 H2C 0.9800
C3 C5 1.452(4)
C3 N1 1.482(3)
C3 C4 1.516(4)
C3 H3 1.10(2)
C4 H4A 0.9800
C4 H4B 0.9800
C4 H4C 0.9800
C5 H5A 0.9800
C5 H5B 0.9800
C5 H5C 0.9800
C6 N1 1.318(3)
C6 N2 1.341(3)
C6 N3 1.388(3)
C7 N2 1.478(3)
C7 C9 1.515(4)
C7 C8 1.516(4)
C7 H7 1.012(19)
C8 H8A 0.9800
C8 H8B 0.9800
C8 H8C 0.9800
C9 H9A 0.9800
C9 H9B 0.9800
C9 H9C 0.9800
C10 C11 1.367(3)
C10 N4 1.377(3)
C10 N3 1.390(3)
C11 C12 1.403(3)
C11 H11 0.9500
C12 N5 1.329(3)
C12 C13 1.489(4)
C13 H13A 0.9800
C13 H13B 0.9800
C13 H13C 0.9800
C14 C15 1.385(3)
C14 C19 1.386(4)
C14 N4 1.416(3)
C15 C16 1.393(4)
C15 H15 0.9500
C16 C17 1.364(4)
C16 H16 0.9500
C17 C18 1.378(4)
C17 H17 0.9500
C18 C19 1.368(4)
C18 H18 0.9500
C19 H19 0.9500
C20 H20A 0.9800
C20 H20B 0.9800
C20 H20C 0.9800
C21 H21A 0.9800
C21 H21B 0.9800
C21 H21C 0.9800
C22 N6 1.477(3)
C22 C24 1.513(4)
C22 C23 1.519(3)
C22 H22 0.99(2)
C23 H23A 0.9800
C23 H23B 0.9800
C23 H23C 0.9800
C24 H24A 0.9800
C24 H24B 0.9800
C24 H24C 0.9800
C25 N6 1.329(3)
C25 N7 1.337(3)
C25 N8 1.380(3)
C26 N7 1.479(3)
C26 C28 1.495(4)
C26 C27 1.517(4)
C26 H26 0.97(3)
C27 H27A 0.9800
C27 H27B 0.9800
C27 H27C 0.9800
C28 H28A 0.9800
C28 H28B 0.9800
C28 H28C 0.9800
C29 C30 1.371(3)
C29 N9 1.373(3)
C29 N8 1.388(3)
C30 C31 1.402(3)
C30 H30 0.9500
C31 N10 1.325(3)
C31 C32 1.500(3)
C32 H32A 0.9800
C32 H32B 0.9800
C32 H32C 0.9800
C33 C38 1.374(4)
C33 C34 1.387(3)
C33 N9 1.422(3)
C34 C35 1.389(4)
C34 H34 0.9500
C35 C36 1.377(4)
C35 H35 0.9500
C36 C37 1.371(4)
C36 H36 0.9500
C37 C38 1.385(3)
C37 H37 0.9500
C38 H38 0.9500
N2 H6 0.82(2)
N4 N5 1.384(3)
N7 H10 0.84(2)
N9 N10 1.375(3)
